data_9012366
loop_
_publ_author_name
'Kellersohn, T.'
'Delaplane, R. G.'
'Olovsson, I.'

_publ_section_title
;
 Disorder of a trigonally planar coordinated water molecule in cobalt sulfate
 heptahydrate, CoSO4*7D2O
;
_journal_name_full 'Zeitschrift fur Naturforschung B'
_journal_page_first 1635
_journal_page_last 1640
_journal_volume 46
_journal_year 1991
_chemical_formula_structural CoSO4*7(D2O)
_chemical_formula_sum 'Co D14 O11 S'
_chemical_name_mineral 'Bieberite (deuterated)'
_space_group_IT_number 14
_symmetry_space_group_name_Hall '-P 2ybc'
_symmetry_space_group_name_H-M 'P 1 21/c 1'
_cell_angle_alpha 90
_cell_angle_beta 105.232
_cell_angle_gamma 90
_cell_length_a 14.048
_cell_length_b 6.4941
_cell_length_c 10.925
_cell_formula_units_Z 4
_cell_volume 961.665
_exptl_crystal_density_diffrn 2.039
_cod_original_formula_sum 'Co S O11 D14'
_cod_database_code 9012366

loop_
_symmetry_equiv_pos_as_xyz
x,y,z
x,1/2-y,1/2+z
-x,1/2+y,1/2-z
-x,-y,-z

loop_
_atom_site_label
_atom_site_fract_x
_atom_site_fract_y
_atom_site_fract_z
_atom_site_occupancy
_atom_site_U_iso_or_equiv
Co1 0.00000 0.00000 0.00000 1.00000 0.02110
Co2 0.50000 0.50000 0.00000 1.00000 0.02080
S 0.22675 0.47241 0.17647 1.00000 0.01960
O1 0.20467 0.47122 0.03652 1.00000 0.02890
O2 0.13814 0.54217 0.21371 1.00000 0.03150
O3 0.30951 0.61333 0.22694 1.00000 0.03270
O4 0.25251 0.26351 0.22663 1.00000 0.03090
O5a 0.12290 0.40450 0.44340 0.50000 0.03100
O5b 0.09920 0.36420 0.42310 0.50000 0.04100
O6 0.09718 0.96137 0.18159 1.00000 0.03620
O7 0.02906 0.79182 0.43215 1.00000 0.03370
O8 0.47956 0.44943 0.17767 1.00000 0.03060
O9 0.43148 0.27931 0.44138 1.00000 0.03290
O10 0.35744 0.85773 0.44239 1.00000 0.03390
O11 0.36435 0.00542 0.11696 1.00000 0.03380
D51 0.13800 0.29300 0.45500 1.00000 0.04000
D52 0.11700 0.43200 0.36900 1.00000 0.05300
D61 0.11400 0.85000 0.19900 1.00000 0.05900
D62 0.14500 0.03500 0.20900 1.00000 0.04600
D71 0.07700 0.86600 0.46200 1.00000 0.03100
D72 -0.01000 0.85900 0.38900 1.00000 0.06000
D81 0.42800 0.51400 0.18700 1.00000 0.05000
D82 0.52200 0.47400 0.22500 1.00000 0.05800
D91 0.38000 0.28100 0.37700 1.00000 0.07100
D92 0.42000 0.34000 0.48600 1.00000 0.06500
D101 0.30700 0.92300 0.45500 1.00000 0.06300
D102 0.34100 0.79200 0.37900 1.00000 0.06100
D111 0.32400 0.06700 0.13900 1.00000 0.04300
D112 0.34700 -0.08800 0.09600 1.00000 0.05200

_database_code_amcsd 0015843
